data_2106381
loop_
_publ_author_name
'Lind, M.D.'

_publ_section_title
;
 Refinement of the crystal structure of iron oxychloride
;
_journal_name_full 'Acta Crystallographica B (24,1968-38,1982)'
_journal_page_first 1058
_journal_page_last 1062
_journal_volume 26
_journal_year 1970
_chemical_formula_sum 'Cl Fe O'
_chemical_name_systematic 'Fe O Cl'
_space_group_IT_number 59
_symmetry_space_group_name_Hall '-P 2c 2a'
_symmetry_space_group_name_H-M 'P m n m :2'
_cell_angle_alpha 90
_cell_angle_beta 90
_cell_angle_gamma 90
_cell_formula_units_Z 2
_cell_length_a 3.78
_cell_length_b 7.917
_cell_length_c 3.302
_cell_volume 98.817
_citation_journal_id_ASTM ACBCAR
_cod_data_source_file Lind_ACBCAR_1970_1781.cif
_cod_data_source_block Cl1Fe1O1
_cod_original_cell_volume 98.81651
_cod_original_sg_symbol_Hall '-P 2ab 2a (y,z,x)'
_cod_original_formula_sum 'Cl1 Fe1 O1'
_cod_database_code 2106381

loop_
_symmetry_equiv_pos_as_xyz
x,y,z
-x+1/2,y,-z+1/2
-x,-y,z+1/2
x+1/2,-y,-z
-x,-y,-z
x-1/2,-y,z-1/2
x,y,-z-1/2
-x-1/2,y,z

loop_
_atom_site_label
_atom_site_type_symbol
_atom_site_fract_x
_atom_site_fract_y
_atom_site_fract_z
_atom_site_occupancy
_atom_site_U_iso_or_equiv
Fe1 Fe+3 0.25 0.11568 0.75 1 0.0
Cl1 Cl-1 0.25 0.33003 0.25 1 0.0
O1 O-2 0.25 -0.04832 0.25 1 0.0
